data_7120448
loop_
_publ_author_name
'Huh, Daniel N.'
'Kotyk, Christopher Matthew'
'Gembicky, Milan'
'Rheingold, Arnold L.'
'Ziller, Joseph W.'
'Evans, William J.'

_publ_section_title
;
 Synthesis of Rare-Earth-Metal-in-Cryptand Dications,
 [Ln(2.2.2-cryptand)]2+, from Sm2+, Eu2+, and Yb2+ Silyl Metallocenes
 (C5H4SiMe3)2Ln(THF)2
;
_journal_name_full 'Chem. Commun.'
_journal_paper_doi 10.1039/C7CC04396A
_journal_year 2017
_chemical_absolute_configuration unk
_chemical_formula_sum 'C42 H82 N2 O7 Si4 Sm2'
_chemical_formula_weight 1140.15
_space_group_crystal_system monoclinic
_space_group_IT_number 9
_space_group_name_Hall 'C -2yc'
_space_group_name_H-M_alt 'C 1 c 1'
_symmetry_space_group_name_Hall 'C -2yc'
_symmetry_space_group_name_H-M 'C 1 c 1'
_atom_sites_solution_hydrogens geom
_atom_sites_solution_primary direct
_atom_sites_solution_secondary difmap
_audit_creation_method SHELXL-2014/7
_audit_update_record
;
2017-05-19 deposited with the CCDC.
2017-07-06 downloaded from the CCDC.
;
_cell_angle_alpha 90
_cell_angle_beta 96.6221(11)
_cell_angle_gamma 90
_cell_formula_units_Z 8
_cell_length_a 17.0618(16)
_cell_length_b 17.0180(16)
_cell_length_c 39.546(4)
_cell_measurement_reflns_used 9780
_cell_measurement_temperature 133(2)
_cell_measurement_theta_max 28.59
_cell_measurement_theta_min 2.39
_cell_volume 11405.9(19)
_computing_cell_refinement 'Bruker SAINT 8.34a, 2013'
_computing_data_collection 'Bruker APEX2 2014.11-0, 2014'
_computing_data_reduction 'Bruker SAINT 8.34a, 2013'
_computing_molecular_graphics 'Bruker SHELXTL'
_computing_publication_material 'Bruker SHELXTL'
_computing_structure_refinement 'SHELXL-2014/7 (Sheldrick, 2014)'
_computing_structure_solution 'Bruker SHELXTL 2014/4'
_diffrn_ambient_temperature 133(2)
_diffrn_measured_fraction_theta_full 1.000
_diffrn_measured_fraction_theta_max 0.920
_diffrn_measurement_device_type 'Bruker SMART APEX II CCD'
_diffrn_measurement_method '\f and \w scans'
_diffrn_radiation_type MoK\a
_diffrn_radiation_wavelength 0.71073
_diffrn_reflns_av_R_equivalents 0.0439
_diffrn_reflns_av_unetI/netI 0.0639
_diffrn_reflns_Laue_measured_fraction_full 1.000
_diffrn_reflns_Laue_measured_fraction_max 0.920
_diffrn_reflns_limit_h_max 21
_diffrn_reflns_limit_h_min -22
_diffrn_reflns_limit_k_max 22
_diffrn_reflns_limit_k_min -21
_diffrn_reflns_limit_l_max 53
_diffrn_reflns_limit_l_min -53
_diffrn_reflns_number 55033
_diffrn_reflns_point_group_measured_fraction_full 1.000
_diffrn_reflns_point_group_measured_fraction_max 0.920
_diffrn_reflns_theta_full 25.500
_diffrn_reflns_theta_max 28.879
_diffrn_reflns_theta_min 1.696
_diffrn_source 'fine-focus sealed tube'
_exptl_absorpt_coefficient_mu 2.163
_exptl_absorpt_correction_T_max 0.7458
_exptl_absorpt_correction_T_min 0.5703
_exptl_absorpt_correction_type multi-scan
_exptl_absorpt_process_details 'Bruker SADABS 2014/5'
_exptl_crystal_colour black
_exptl_crystal_density_diffrn 1.328
_exptl_crystal_density_meas ?
_exptl_crystal_density_method not_measured
_exptl_crystal_description irregular
_exptl_crystal_F_000 4672
_exptl_crystal_size_max 0.330
_exptl_crystal_size_mid 0.281
_exptl_crystal_size_min 0.225
_refine_diff_density_max 3.373
_refine_diff_density_min -3.291
_refine_diff_density_rms 0.209
_refine_ls_abs_structure_details
; 
 Refined as an inversion twin. 
;
_refine_ls_abs_structure_Flack 0.44(3)
_refine_ls_extinction_method none
_refine_ls_goodness_of_fit_ref 1.114
_refine_ls_hydrogen_treatment constr
_refine_ls_matrix_type full
_refine_ls_number_parameters 787
_refine_ls_number_reflns 25579
_refine_ls_number_restraints 2
_refine_ls_restrained_S_all 1.113
_refine_ls_R_factor_all 0.0940
_refine_ls_R_factor_gt 0.0861
_refine_ls_shift/su_max 0.026
_refine_ls_shift/su_mean 0.000
_refine_ls_structure_factor_coef Fsqd
_refine_ls_weighting_details 'w=1/[\s^2^(Fo^2^)+(0.0732P)^2^+312.3864P] where P=(Fo^2^+2Fc^2^)/3'
_refine_ls_weighting_scheme calc
_refine_ls_wR_factor_gt 0.2063
_refine_ls_wR_factor_ref 0.2105
_reflns_Friedel_coverage 0.999
_reflns_Friedel_fraction_full 1.000
_reflns_Friedel_fraction_max 0.920
_reflns_number_gt 22978
_reflns_number_total 25579
_reflns_threshold_expression 'I > 2\s(I)'
_cod_data_source_file c7cc04396a2.cif
_cod_data_source_block cmk30
_cod_depositor_comments
;
The following automatic conversions were performed:

'_exptl_crystal_density_meas' value 'not_measured' was changed to '?'
- the value is perceived as not measured.

Automatic conversion script
Id: cif_fix_values 4973 2017-02-22 13:04:09Z antanas 
;
_cod_original_cell_volume 11406.0(19)
_cod_database_code 7120448
_shelx_shelxl_version_number 2014/7
_shelx_space_group_comment
; 
The symmetry employed for this shelxl refinement is uniquely defined 
by the following loop, which should always be used as a source of 
symmetry information in preference to the above space-group names. 
They are only intended as comments. 
;
_shelx_estimated_absorpt_t_min 0.535
_shelx_estimated_absorpt_t_max 0.642

loop_
_space_group_symop_operation_xyz
'x, y, z'
'x, -y, z+1/2'
'x+1/2, y+1/2, z'
'x+1/2, -y+1/2, z+1/2'

loop_
_atom_site_label
_atom_site_type_symbol
_atom_site_fract_x
_atom_site_fract_y
_atom_site_fract_z
_atom_site_U_iso_or_equiv
_atom_site_adp_type
_atom_site_occupancy
_atom_site_site_symmetry_order
_atom_site_calc_flag
_atom_site_refinement_flags_posn
_atom_site_refinement_flags_adp
_atom_site_refinement_flags_occupancy
_atom_site_disorder_assembly
_atom_site_disorder_group
Sm1 Sm 0.05932(5) 0.37475(5) 0.12470(2) 0.0305(2) Uani 1 1 d . . . . .
Sm2 Sm 0.06612(4) 0.14458(5) 0.13573(2) 0.02922(19) Uani 1 1 d . . . . .
Si1 Si 0.2140(3) 0.5040(3) 0.19728(14) 0.0376(11) Uani 1 1 d . . . . .
Si2 Si 0.2482(4) 0.3351(3) 0.07017(16) 0.0440(13) Uani 1 1 d . . . . .
Si3 Si -0.1293(3) 0.3613(3) 0.18561(13) 0.0347(10) Uani 1 1 d . . . . .
Si4 Si -0.1054(4) 0.4633(4) 0.04598(14) 0.0484(15) Uani 1 1 d . . . . .
O1 O 0.0431(8) 0.2525(7) 0.0952(3) 0.031(3) Uani 1 1 d . . . . .
O2 O 0.0886(8) 0.2701(7) 0.1660(3) 0.032(3) Uani 1 1 d . . . . .
O3 O -0.0769(9) 0.0907(10) 0.1440(4) 0.048(4) Uani 1 1 d . . . . .
O4 O 0.2095(8) 0.0755(12) 0.1402(5) 0.067(5) Uani 1 1 d . . . . .
O5 O 0.1032(9) 0.0353(10) 0.0873(4) 0.052(4) Uani 1 1 d . . . . .
O6 O 0.0466(7) 0.0340(10) 0.1862(3) 0.049(4) Uani 1 1 d . . . . .
N1 N -0.0499(10) 0.1099(11) 0.0736(4) 0.042(4) Uani 1 1 d . . . . .
N2 N 0.1703(10) 0.1411(11) 0.1968(5) 0.047(4) Uani 1 1 d . . . . .
C1 C 0.1967(9) 0.4718(12) 0.1515(4) 0.032(4) Uani 1 1 d . . . . .
C2 C 0.2310(11) 0.4038(14) 0.1365(5) 0.043(5) Uani 1 1 d . . . . .
H2A H 0.2602 0.3639 0.1491 0.052 Uiso 1 1 calc R U . . .
C3 C 0.2152(12) 0.4051(12) 0.1012(6) 0.042(5) Uani 1 1 d . . . . .
C4 C 0.1709(11) 0.4762(12) 0.0947(5) 0.036(4) Uani 1 1 d . . . . .
H4A H 0.1525 0.4946 0.0726 0.043 Uiso 1 1 calc R U . . .
C5 C 0.1582(13) 0.5142(12) 0.1238(5) 0.041(5) Uani 1 1 d . . . . .
H5A H 0.1286 0.5611 0.1253 0.050 Uiso 1 1 calc R U . . .
C6 C 0.2548(14) 0.6054(13) 0.1992(5) 0.048(5) Uani 1 1 d . . . . .
H6A H 0.2199 0.6399 0.1845 0.072 Uiso 1 1 calc R U . . .
H6B H 0.3074 0.6051 0.1916 0.072 Uiso 1 1 calc R U . . .
H6C H 0.2585 0.6247 0.2227 0.072 Uiso 1 1 calc R U . . .
C7 C 0.1225(13) 0.5037(17) 0.2192(6) 0.057(6) Uani 1 1 d . . . . .
H7A H 0.0900 0.5494 0.2118 0.086 Uiso 1 1 calc R U . . .
H7B H 0.1370 0.5060 0.2439 0.086 Uiso 1 1 calc R U . . .
H7C H 0.0926 0.4554 0.2134 0.086 Uiso 1 1 calc R U . . .
C8 C 0.2872(11) 0.4380(13) 0.2219(5) 0.041(5) Uani 1 1 d . . . . .
H8A H 0.3027 0.4605 0.2445 0.061 Uiso 1 1 calc R U . . .
H8B H 0.3339 0.4326 0.2098 0.061 Uiso 1 1 calc R U . . .
H8C H 0.2635 0.3862 0.2244 0.061 Uiso 1 1 calc R U . . .
C9 C 0.1914(18) 0.3443(15) 0.0280(6) 0.062(6) Uani 1 1 d . . . . .
H9A H 0.2154 0.3846 0.0148 0.092 Uiso 1 1 calc R U . . .
H9B H 0.1370 0.3594 0.0306 0.092 Uiso 1 1 calc R U . . .
H9C H 0.1914 0.2938 0.0161 0.092 Uiso 1 1 calc R U . . .
C10 C 0.3533(15) 0.3528(17) 0.0620(10) 0.079(10) Uani 1 1 d . . . . .
H10A H 0.3658 0.4088 0.0648 0.118 Uiso 1 1 calc R U . . .
H10B H 0.3601 0.3366 0.0387 0.118 Uiso 1 1 calc R U . . .
H10C H 0.3889 0.3221 0.0782 0.118 Uiso 1 1 calc R U . . .
C11 C 0.2459(15) 0.2295(14) 0.0854(7) 0.059(6) Uani 1 1 d . . . . .
H11A H 0.1933 0.2073 0.0789 0.089 Uiso 1 1 calc R U . . .
H11B H 0.2579 0.2280 0.1102 0.089 Uiso 1 1 calc R U . . .
H11C H 0.2851 0.1986 0.0750 0.089 Uiso 1 1 calc R U . . .
C12 C -0.0932(11) 0.4106(11) 0.1478(5) 0.035(4) Uani 1 1 d . . . . .
C13 C -0.1130(13) 0.3937(11) 0.1125(5) 0.041(4) Uani 1 1 d . . . . .
H13A H -0.1404 0.3480 0.1040 0.049 Uiso 1 1 calc R U . . .
C14 C -0.0877(11) 0.4516(12) 0.0925(5) 0.039(4) Uani 1 1 d . . . . .
C15 C -0.0501(11) 0.5063(12) 0.1155(5) 0.038(4) Uani 1 1 d . . . . .
H15A H -0.0257 0.5534 0.1093 0.046 Uiso 1 1 calc R U . . .
C16 C -0.0539(11) 0.4811(12) 0.1495(6) 0.041(4) Uani 1 1 d . . . . .
H16A H -0.0330 0.5079 0.1696 0.049 Uiso 1 1 calc R U . . .
C17 C -0.0894(15) 0.2566(11) 0.1939(7) 0.058(7) Uani 1 1 d . . . . .
H17A H -0.0333 0.2591 0.2027 0.087 Uiso 1 1 calc R U . . .
H17B H -0.0958 0.2266 0.1726 0.087 Uiso 1 1 calc R U . . .
H17C H -0.1187 0.2308 0.2107 0.087 Uiso 1 1 calc R U . . .
C18 C -0.2389(16) 0.3486(17) 0.1797(7) 0.064(7) Uani 1 1 d . . . . .
H18A H -0.2628 0.3841 0.1951 0.096 Uiso 1 1 calc R U . . .
H18B H -0.2521 0.2942 0.1847 0.096 Uiso 1 1 calc R U . . .
H18C H -0.2592 0.3611 0.1561 0.096 Uiso 1 1 calc R U . . .
C19 C -0.1027(19) 0.418(2) 0.2238(6) 0.077(9) Uani 1 1 d . . . . .
H19A H -0.1243 0.4712 0.2207 0.116 Uiso 1 1 calc R U . . .
H19B H -0.0451 0.4208 0.2285 0.116 Uiso 1 1 calc R U . . .
H19C H -0.1242 0.3927 0.2430 0.116 Uiso 1 1 calc R U . . .
C20 C -0.0114(16) 0.4724(15) 0.0261(5) 0.058(6) Uani 1 1 d . . . . .
H20A H 0.0198 0.5161 0.0367 0.087 Uiso 1 1 calc R U . . .
H20B H -0.0237 0.4824 0.0016 0.087 Uiso 1 1 calc R U . . .
H20C H 0.0188 0.4236 0.0295 0.087 Uiso 1 1 calc R U . . .
C21 C -0.1670(15) 0.3780(15) 0.0271(6) 0.059(6) Uani 1 1 d . . . . .
H21A H -0.1343 0.3305 0.0277 0.088 Uiso 1 1 calc R U . . .
H21B H -0.1870 0.3901 0.0034 0.088 Uiso 1 1 calc R U . . .
H21C H -0.2114 0.3693 0.0403 0.088 Uiso 1 1 calc R U . . .
C22 C -0.163(2) 0.5548(17) 0.0344(6) 0.079(10) Uani 1 1 d . . . . .
H22A H -0.1313 0.6009 0.0417 0.119 Uiso 1 1 calc R U . . .
H22B H -0.2114 0.5548 0.0459 0.119 Uiso 1 1 calc R U . . .
H22C H -0.1777 0.5566 0.0097 0.119 Uiso 1 1 calc R U . . .
C23 C -0.0645(12) 0.1905(14) 0.0601(5) 0.045(5) Uani 1 1 d . . . . .
H23A H -0.1014 0.2173 0.0739 0.054 Uiso 1 1 calc R U . . .
H23B H -0.0908 0.1868 0.0364 0.054 Uiso 1 1 calc R U . . .
C24 C 0.0090(15) 0.2401(15) 0.0601(6) 0.054(6) Uani 1 1 d . . . . .
H24A H 0.0475 0.2131 0.0472 0.065 Uiso 1 1 calc R U . . .
H24B H -0.0045 0.2913 0.0490 0.065 Uiso 1 1 calc R U . . .
C25 C 0.1249(16) 0.2776(14) 0.1974(5) 0.051(6) Uani 1 1 d . . . . .
H25A H 0.0936 0.3135 0.2103 0.061 Uiso 1 1 calc R U . . .
H25B H 0.1770 0.3024 0.1961 0.061 Uiso 1 1 calc R U . . .
C26 C 0.1373(16) 0.1986(17) 0.2174(6) 0.064(7) Uani 1 1 d . . . . .
H26A H 0.1733 0.2072 0.2385 0.077 Uiso 1 1 calc R U . . .
H26B H 0.0862 0.1796 0.2237 0.077 Uiso 1 1 calc R U . . .
C27 C -0.1229(11) 0.0763(13) 0.0834(5) 0.042(5) Uani 1 1 d . . . . .
H27A H -0.1166 0.0185 0.0848 0.051 Uiso 1 1 calc R U . . .
H27B H -0.1660 0.0875 0.0651 0.051 Uiso 1 1 calc R U . . .
C28 C -0.1482(17) 0.1056(12) 0.1170(6) 0.063(8) Uani 1 1 d . . . . .
H28A H -0.1950 0.0763 0.1228 0.076 Uiso 1 1 calc R U . . .
H28B H -0.1612 0.1623 0.1156 0.076 Uiso 1 1 calc R U . . .
C29 C -0.0767(10) 0.0109(12) 0.1528(6) 0.043(5) Uani 1 1 d . . . . .
H29A H -0.0497 -0.0206 0.1366 0.051 Uiso 1 1 calc R U . . .
H29B H -0.1313 -0.0088 0.1526 0.051 Uiso 1 1 calc R U . . .
C30 C -0.0325(10) 0.0051(12) 0.1886(5) 0.038(4) Uani 1 1 d . . . . .
H30A H -0.0588 0.0374 0.2048 0.045 Uiso 1 1 calc R U . . .
H30B H -0.0308 -0.0501 0.1966 0.045 Uiso 1 1 calc R U . . .
C31 C 0.0911(12) 0.0314(16) 0.2182(5) 0.055(6) Uani 1 1 d . . . . .
H31A H 0.0964 -0.0232 0.2267 0.066 Uiso 1 1 calc R U . . .
H31B H 0.0663 0.0637 0.2348 0.066 Uiso 1 1 calc R U . . .
C32 C 0.172(2) 0.065(2) 0.2122(9) 0.080(8) Uiso 1 1 d . . . . .
H32A H 0.2049 0.0678 0.2344 0.096 Uiso 1 1 calc R U . . .
H32B H 0.1971 0.0280 0.1976 0.096 Uiso 1 1 calc R U . . .
C33 C -0.0113(13) 0.0586(15) 0.0503(5) 0.047(5) Uani 1 1 d . . . . .
H33A H -0.0522 0.0341 0.0338 0.057 Uiso 1 1 calc R U . . .
H33B H 0.0229 0.0911 0.0372 0.057 Uiso 1 1 calc R U . . .
C34 C 0.0360(15) -0.0028(13) 0.0681(6) 0.055(6) Uani 1 1 d . . . . .
H34A H 0.0046 -0.0315 0.0837 0.066 Uiso 1 1 calc R U . . .
H34B H 0.0541 -0.0408 0.0517 0.066 Uiso 1 1 calc R U . . .
C35 C 0.1646(11) -0.0179(16) 0.0980(5) 0.047(5) Uani 1 1 d . . . . .
H35A H 0.1473 -0.0552 0.1148 0.057 Uiso 1 1 calc R U . . .
H35B H 0.1789 -0.0483 0.0782 0.057 Uiso 1 1 calc R U . . .
C36 C 0.2300(11) 0.0255(14) 0.1126(6) 0.052(6) Uani 1 1 d . . . . .
H36A H 0.2501 0.0585 0.0949 0.063 Uiso 1 1 calc R U . . .
H36B H 0.2725 -0.0111 0.1215 0.063 Uiso 1 1 calc R U . . .
C37 C 0.2736(12) 0.1022(14) 0.1621(7) 0.057(6) Uani 1 1 d . . . . .
H37A H 0.3141 0.1251 0.1490 0.068 Uiso 1 1 calc R U . . .
H37B H 0.2978 0.0582 0.1760 0.068 Uiso 1 1 calc R U . . .
C38 C 0.2439(15) 0.162(2) 0.1839(8) 0.072(8) Uani 1 1 d . . . . .
H38A H 0.2844 0.1715 0.2035 0.086 Uiso 1 1 calc R U . . .
H38B H 0.2362 0.2114 0.1709 0.086 Uiso 1 1 calc R U . . .
Sm3 Sm 0.43671(5) 0.38801(6) 0.37393(3) 0.0391(2) Uani 1 1 d . . . . .
Sm4 Sm 0.20885(6) 0.39201(6) 0.38170(3) 0.0419(3) Uani 1 1 d . . . . .
Si5 Si 0.3894(4) 0.6039(4) 0.32120(19) 0.0524(15) Uani 1 1 d . . . . .
Si6 Si 0.5775(5) 0.5223(5) 0.44838(18) 0.070(2) Uani 1 1 d . . . . .
Si7 Si 0.5151(4) 0.2557(4) 0.29095(15) 0.0486(14) Uani 1 1 d . . . . .
Si8 Si 0.4281(4) 0.1791(4) 0.42595(15) 0.0518(15) Uani 1 1 d . . . . .
O7 O 0.3411(10) 0.3988(10) 0.4141(4) 0.052(4) Uani 1 1 d . . . . .
O8 O 0.3079(8) 0.3691(9) 0.3430(4) 0.042(3) Uani 1 1 d . . . . .
O9 O 0.1671(9) 0.5468(12) 0.3796(5) 0.068(5) Uani 1 1 d . . . . .
O10 O 0.110(2) 0.451(2) 0.3295(9) 0.059(9) Uiso 0.5 1 d . . P A 1
O10B O 0.0764(17) 0.4478(16) 0.3376(7) 0.036(6) Uiso 0.5 1 d . . P A 2
O11 O 0.1020(11) 0.3649(13) 0.4287(5) 0.072(5) Uani 1 1 d . . . . .
O12 O 0.1364(10) 0.2495(9) 0.3869(5) 0.055(4) Uani 1 1 d . . . . .
N3 N 0.2206(12) 0.4811(13) 0.4440(4) 0.055(5) Uani 1 1 d . . . . .
N4 N 0.1590(10) 0.2995(12) 0.3214(5) 0.047(4) Uani 1 1 d . . . . .
C39 C 0.4612(12) 0.5529(12) 0.3525(5) 0.042(4) Uiso 1 1 d . . . . .
C40 C 0.4713(16) 0.5554(16) 0.3909(7) 0.060(6) Uiso 1 1 d . . . . .
H40A H 0.4355 0.5808 0.4040 0.072 Uiso 1 1 calc R U . . .
C41 C 0.5317(14) 0.5207(14) 0.4034(6) 0.050(5) Uiso 1 1 d . . . . .
C42 C 0.5712(11) 0.4898(11) 0.3761(5) 0.036(4) Uiso 1 1 d . . . . .
H42A H 0.6188 0.4603 0.3785 0.043 Uiso 1 1 calc R U . . .
C43 C 0.5285(11) 0.5102(11) 0.3459(5) 0.037(4) Uiso 1 1 d . . . . .
H43A H 0.5421 0.4975 0.3239 0.045 Uiso 1 1 calc R U . . .
C44 C 0.431(2) 0.6069(19) 0.2803(8) 0.080(8) Uiso 1 1 d . . . . .
H44A H 0.4268 0.5547 0.2697 0.121 Uiso 1 1 calc R U . . .
H44B H 0.4864 0.6226 0.2841 0.121 Uiso 1 1 calc R U . . .
H44C H 0.4014 0.6449 0.2651 0.121 Uiso 1 1 calc R U . . .
C45 C 0.372(2) 0.706(2) 0.3367(9) 0.089(9) Uiso 1 1 d . . . . .
H45A H 0.3642 0.7036 0.3609 0.134 Uiso 1 1 calc R U . . .
H45B H 0.3248 0.7276 0.3236 0.134 Uiso 1 1 calc R U . . .
H45C H 0.4177 0.7386 0.3338 0.134 Uiso 1 1 calc R U . . .
C46 C 0.2909(14) 0.5563(14) 0.3100(6) 0.052(5) Uiso 1 1 d . . . . .
H46A H 0.2982 0.5001 0.3059 0.078 Uiso 1 1 calc R U . . .
H46B H 0.2641 0.5807 0.2894 0.078 Uiso 1 1 calc R U . . .
H46C H 0.2588 0.5631 0.3288 0.078 Uiso 1 1 calc R U . . .
C47 C 0.678(2) 0.558(2) 0.4506(10) 0.104(12) Uiso 1 1 d . . . . .
H47A H 0.7095 0.5227 0.4382 0.156 Uiso 1 1 calc R U . . .
H47B H 0.7009 0.5613 0.4745 0.156 Uiso 1 1 calc R U . . .
H47C H 0.6781 0.6109 0.4404 0.156 Uiso 1 1 calc R U . . .
C48 C 0.5151(19) 0.5886(19) 0.4731(8) 0.079(8) Uiso 1 1 d . . . . .
H48A H 0.5094 0.6401 0.4620 0.118 Uiso 1 1 calc R U . . .
H48B H 0.5408 0.5949 0.4964 0.118 Uiso 1 1 calc R U . . .
H48C H 0.4629 0.5650 0.4737 0.118 Uiso 1 1 calc R U . . .
C49 C 0.5904(16) 0.4237(16) 0.4690(7) 0.063(6) Uiso 1 1 d . . . . .
H49A H 0.6145 0.3876 0.4539 0.094 Uiso 1 1 calc R U . . .
H49B H 0.5388 0.4033 0.4733 0.094 Uiso 1 1 calc R U . . .
H49C H 0.6245 0.4285 0.4906 0.094 Uiso 1 1 calc R U . . .
C50 C 0.5086(12) 0.2575(12) 0.3371(5) 0.039(4) Uiso 1 1 d . . . . .
C51 C 0.4520(13) 0.2191(12) 0.3558(5) 0.043(4) Uiso 1 1 d . . . . .
H51A H 0.4061 0.1933 0.3454 0.052 Uiso 1 1 calc R U . . .
C52 C 0.4718(12) 0.2242(12) 0.3902(5) 0.039(4) Uiso 1 1 d . . . . .
C53 C 0.5502(16) 0.2635(15) 0.3944(7) 0.058(6) Uiso 1 1 d . . . . .
H53A H 0.5802 0.2741 0.4156 0.070 Uiso 1 1 calc R U . . .
C54 C 0.5735(12) 0.2826(12) 0.3628(5) 0.039(4) Uiso 1 1 d . . . . .
H54A H 0.6215 0.3070 0.3586 0.047 Uiso 1 1 calc R U . . .
C55 C 0.6141(18) 0.2210(18) 0.2822(8) 0.071(7) Uiso 1 1 d . . . . .
H55A H 0.6097 0.1950 0.2599 0.107 Uiso 1 1 calc R U . . .
H55B H 0.6349 0.1838 0.2999 0.107 Uiso 1 1 calc R U . . .
H55C H 0.6500 0.2660 0.2821 0.107 Uiso 1 1 calc R U . . .
C56 C 0.4386(15) 0.1870(14) 0.2696(6) 0.056(6) Uiso 1 1 d . . . . .
H56A H 0.3859 0.2060 0.2730 0.084 Uiso 1 1 calc R U . . .
H56B H 0.4465 0.1344 0.2795 0.084 Uiso 1 1 calc R U . . .
H56C H 0.4436 0.1847 0.2452 0.084 Uiso 1 1 calc R U . . .
C57 C 0.4998(15) 0.3535(14) 0.2711(6) 0.056(6) Uiso 1 1 d . . . . .
H57A H 0.4544 0.3791 0.2796 0.084 Uiso 1 1 calc R U . . .
H57B H 0.4897 0.3477 0.2463 0.084 Uiso 1 1 calc R U . . .
H57C H 0.5470 0.3858 0.2769 0.084 Uiso 1 1 calc R U . . .
C58 C 0.423(3) 0.072(2) 0.4237(10) 0.107(12) Uiso 1 1 d . . . . .
H58A H 0.3699 0.0563 0.4139 0.160 Uiso 1 1 calc R U . . .
H58B H 0.4343 0.0501 0.4466 0.160 Uiso 1 1 calc R U . . .
H58C H 0.4618 0.0528 0.4092 0.160 Uiso 1 1 calc R U . . .
C59 C 0.4892(19) 0.2053(19) 0.4687(8) 0.075(8) Uiso 1 1 d . . . . .
H59A H 0.4742 0.2577 0.4759 0.113 Uiso 1 1 calc R U . . .
H59B H 0.5454 0.2048 0.4658 0.113 Uiso 1 1 calc R U . . .
H59C H 0.4789 0.1666 0.4860 0.113 Uiso 1 1 calc R U . . .
C60 C 0.3333(19) 0.2078(19) 0.4260(8) 0.079(8) Uiso 1 1 d . . . . .
H60A H 0.2988 0.1728 0.4113 0.118 Uiso 1 1 calc R U . . .
H60B H 0.3273 0.2618 0.4175 0.118 Uiso 1 1 calc R U . . .
H60C H 0.3189 0.2054 0.4493 0.118 Uiso 1 1 calc R U . . .
C61 C 0.302(3) 0.445(4) 0.4602(15) 0.16(2) Uiso 1 1 d . . . . .
H61A H 0.3234 0.4844 0.4771 0.186 Uiso 1 1 calc R U . . .
H61B H 0.2864 0.3994 0.4736 0.186 Uiso 1 1 calc R U . . .
C62 C 0.3551(19) 0.4233(19) 0.4477(7) 0.071(7) Uiso 1 1 d . . . . .
H62A H 0.3794 0.3791 0.4613 0.085 Uiso 1 1 calc R U . . .
H62B H 0.3944 0.4663 0.4489 0.085 Uiso 1 1 calc R U . . .
C63 C 0.2921(14) 0.3395(14) 0.3102(6) 0.051(5) Uiso 1 1 d . . . . .
H63A H 0.3416 0.3230 0.3015 0.061 Uiso 0.5 1 calc R U P B 1
H63B H 0.2664 0.3801 0.2948 0.061 Uiso 0.5 1 calc R U P B 1
H63C H 0.3098 0.2841 0.3102 0.061 Uiso 0.5 1 calc R U P C 2
H63D H 0.3234 0.3695 0.2950 0.061 Uiso 0.5 1 calc R U P C 2
C64 C 0.236(2) 0.267(2) 0.3123(9) 0.034(7) Uiso 0.5 1 d . . P D 1
H64A H 0.2275 0.2395 0.2901 0.041 Uiso 0.5 1 calc R U P D 1
H64B H 0.2583 0.2296 0.3299 0.041 Uiso 0.5 1 calc R U P D 1
C65 C 0.194(4) 0.579(4) 0.4329(16) 0.076(16) Uiso 0.5 1 d . . P E 1
H65A H 0.1370 0.5862 0.4348 0.091 Uiso 0.5 1 calc R U P E 1
H65B H 0.2234 0.6151 0.4494 0.091 Uiso 0.5 1 calc R U P E 1
C64B C 0.201(2) 0.343(2) 0.2950(10) 0.040(8) Uiso 0.5 1 d . . P D 2
H64C H 0.1823 0.3983 0.2926 0.048 Uiso 0.5 1 calc R U P D 2
H64D H 0.1921 0.3170 0.2725 0.048 Uiso 0.5 1 calc R U P D 2
C65B C 0.247(3) 0.547(3) 0.4361(12) 0.052(10) Uiso 0.5 1 d . . P E 2
H65C H 0.3025 0.5380 0.4318 0.062 Uiso 0.5 1 calc R U P E 2
H65D H 0.2490 0.5803 0.4566 0.062 Uiso 0.5 1 calc R U P E 2
C66 C 0.206(2) 0.5977(18) 0.4049(8) 0.075(8) Uiso 1 1 d . . . . .
H66A H 0.2638 0.5961 0.4034 0.090 Uiso 0.5 1 calc R U P E 1
H66B H 0.1880 0.6523 0.4004 0.090 Uiso 0.5 1 calc R U P E 1
H66C H 0.1677 0.6345 0.4131 0.090 Uiso 0.5 1 calc R U P E 2
H66D H 0.2468 0.6289 0.3949 0.090 Uiso 0.5 1 calc R U P E 2
C67 C 0.097(2) 0.570(2) 0.3615(10) 0.093(10) Uiso 1 1 d . . . . .
H67A H 0.0619 0.5888 0.3781 0.112 Uiso 1 1 calc R U . . .
H67B H 0.1087 0.6166 0.3477 0.112 Uiso 1 1 calc R U . . .
C68 C 0.0545(18) 0.5182(17) 0.3401(8) 0.069(7) Uiso 1 1 d . . . . .
H68A H 0.0303 0.5460 0.3195 0.082 Uiso 0.5 1 calc R U P A 1
H68B H 0.0116 0.4950 0.3517 0.082 Uiso 0.5 1 calc R U P A 1
H68C H 0.0004 0.5167 0.3468 0.082 Uiso 0.5 1 calc R U P A 2
H68D H 0.0503 0.5411 0.3169 0.082 Uiso 0.5 1 calc R U P A 2
C69 C 0.0543(17) 0.4010(17) 0.3089(7) 0.066(7) Uiso 1 1 d . . . . .
H69A H 0.0084 0.3897 0.3214 0.079 Uiso 0.5 1 calc R U P A 1
H69B H 0.0350 0.4279 0.2874 0.079 Uiso 0.5 1 calc R U P A 1
H69C H -0.0021 0.3880 0.3095 0.079 Uiso 0.5 1 calc R U P A 2
H69D H 0.0569 0.4353 0.2889 0.079 Uiso 0.5 1 calc R U P A 2
C70 C 0.090(4) 0.334(4) 0.3023(17) 0.17(2) Uiso 1 1 d . . . . .
H70A H 0.1032 0.3400 0.2787 0.209 Uiso 1 1 calc R U . D 2
H70B H 0.0483 0.2936 0.3014 0.209 Uiso 1 1 calc R U . D 2
C71 C 0.161(2) 0.467(2) 0.4659(10) 0.096(10) Uiso 1 1 d . . . . .
H71A H 0.1879 0.4513 0.4884 0.115 Uiso 1 1 calc R U . . .
H71B H 0.1346 0.5179 0.4692 0.115 Uiso 1 1 calc R U . . .
C72 C 0.105(2) 0.415(2) 0.4579(10) 0.099(11) Uiso 1 1 d . . . . .
H72A H 0.0542 0.4448 0.4556 0.119 Uiso 1 1 calc R U . . .
H72B H 0.1037 0.3805 0.4779 0.119 Uiso 1 1 calc R U . . .
C73 C 0.068(2) 0.2968(19) 0.4340(8) 0.080(8) Uiso 1 1 d . . . . .
H73A H 0.0105 0.3018 0.4340 0.096 Uiso 1 1 calc R U . . .
H73B H 0.0914 0.2720 0.4556 0.096 Uiso 1 1 calc R U . . .
C74 C 0.090(4) 0.252(3) 0.4025(15) 0.15(2) Uiso 1 1 d . . . . .
H74A H 0.0859 0.1964 0.4095 0.177 Uiso 1 1 calc R U . . .
H74B H 0.0436 0.2612 0.3857 0.177 Uiso 1 1 calc R U . . .
C75 C 0.1323(17) 0.1967(16) 0.3614(7) 0.061(6) Uiso 1 1 d . . . . .
H75A H 0.1750 0.1580 0.3671 0.073 Uiso 1 1 calc R U . . .
H75B H 0.0817 0.1681 0.3613 0.073 Uiso 1 1 calc R U . . .
C76 C 0.137(3) 0.221(3) 0.3301(13) 0.130(16) Uiso 1 1 d . . . . .
H76A H 0.0846 0.2108 0.3173 0.156 Uiso 1 1 calc R U . . .
H76B H 0.1744 0.1850 0.3205 0.156 Uiso 1 1 calc R U . . .
O13 O 0.486(2) 0.2116(16) 0.1744(8) 0.147(5) Uiso 1 1 d G . . . .
C77 C 0.5592(17) 0.234(2) 0.1635(10) 0.147(5) Uiso 1 1 d G . . . .
H77A H 0.5649 0.2113 0.1408 0.176 Uiso 1 1 calc R U . . .
H77B H 0.6039 0.2161 0.1798 0.176 Uiso 1 1 calc R U . . .
C78 C 0.557(2) 0.324(2) 0.1616(11) 0.147(5) Uiso 1 1 d G . . . .
H78A H 0.5748 0.3474 0.1840 0.176 Uiso 1 1 calc R U . . .
H78B H 0.5899 0.3436 0.1445 0.176 Uiso 1 1 calc R U . . .
C79 C 0.470(2) 0.3396(17) 0.1510(10) 0.147(5) Uiso 1 1 d G . . . .
H79A H 0.4611 0.3569 0.1270 0.176 Uiso 1 1 calc R U . . .
H79B H 0.4501 0.3804 0.1656 0.176 Uiso 1 1 calc R U . . .
C80 C 0.4310(15) 0.261(2) 0.1557(10) 0.147(5) Uiso 1 1 d G . . . .
H80A H 0.3843 0.2682 0.1682 0.176 Uiso 1 1 calc R U . . .
H80B H 0.4133 0.2372 0.1333 0.176 Uiso 1 1 calc R U . . .
O14 O 0.7728(18) 0.297(2) 0.4607(7) 0.147(5) Uiso 1 1 d G . . . .
C81 C 0.781(2) 0.3514(18) 0.4344(9) 0.147(5) Uiso 1 1 d G . . . .
H81A H 0.8131 0.3969 0.4432 0.176 Uiso 1 1 calc R U . . .
H81B H 0.7285 0.3707 0.4243 0.176 Uiso 1 1 calc R U . . .
C82 C 0.822(2) 0.307(2) 0.4079(6) 0.147(5) Uiso 1 1 d G . . . .
H82A H 0.7830 0.2777 0.3920 0.176 Uiso 1 1 calc R U . . .
H82B H 0.8524 0.3426 0.3948 0.176 Uiso 1 1 calc R U . . .
C83 C 0.875(2) 0.251(2) 0.4298(9) 0.147(5) Uiso 1 1 d G . . . .
H83A H 0.9308 0.2675 0.4308 0.176 Uiso 1 1 calc R U . . .
H83B H 0.8698 0.1967 0.4209 0.176 Uiso 1 1 calc R U . . .
C84 C 0.846(2) 0.257(2) 0.4645(7) 0.147(5) Uiso 1 1 d G . . . .
H84A H 0.8393 0.2037 0.4739 0.176 Uiso 1 1 calc R U . . .
H84B H 0.8845 0.2861 0.4804 0.176 Uiso 1 1 calc R U . . .

loop_
_atom_site_aniso_label
_atom_site_aniso_U_11
_atom_site_aniso_U_22
_atom_site_aniso_U_33
_atom_site_aniso_U_23
_atom_site_aniso_U_13
_atom_site_aniso_U_12
Sm1 0.0293(4) 0.0223(4) 0.0397(5) 0.0056(3) 0.0029(4) 0.0103(3)
Sm2 0.0245(4) 0.0292(4) 0.0338(4) 0.0051(3) 0.0030(3) 0.0102(3)
Si1 0.028(3) 0.039(3) 0.045(3) 0.004(2) 0.001(2) 0.002(2)
Si2 0.049(3) 0.033(3) 0.053(3) 0.004(2) 0.019(3) 0.007(2)
Si3 0.030(3) 0.038(3) 0.035(2) 0.004(2) 0.0001(19) 0.004(2)
Si4 0.056(4) 0.055(4) 0.035(3) 0.013(2) 0.007(2) 0.027(3)
O1 0.040(7) 0.029(6) 0.023(6) 0.004(5) -0.001(5) 0.005(5)
O2 0.038(7) 0.033(6) 0.023(6) -0.006(5) 0.000(5) 0.002(5)
O3 0.035(8) 0.059(9) 0.046(8) 0.013(7) -0.011(6) 0.002(7)
O4 0.008(6) 0.088(13) 0.103(14) -0.028(10) -0.005(7) 0.019(7)
O5 0.036(8) 0.066(10) 0.049(8) -0.011(7) -0.014(6) 0.017(7)
O6 0.017(6) 0.092(12) 0.038(7) 0.036(7) -0.002(5) 0.003(7)
N1 0.031(8) 0.056(10) 0.037(8) -0.010(7) -0.008(6) 0.010(7)
N2 0.034(9) 0.048(10) 0.057(10) 0.022(8) 0.005(7) 0.012(7)
C1 0.012(7) 0.060(12) 0.026(8) -0.007(8) 0.005(6) -0.004(7)
C2 0.017(9) 0.070(14) 0.042(10) 0.019(10) -0.004(7) 0.002(9)
C3 0.040(11) 0.031(10) 0.058(13) 0.010(8) 0.019(9) 0.007(8)
C4 0.025(9) 0.055(12) 0.027(8) 0.005(8) -0.002(7) 0.011(8)
C5 0.043(11) 0.032(10) 0.051(11) 0.013(8) 0.016(9) 0.010(8)
C6 0.048(12) 0.049(12) 0.043(11) 0.004(9) -0.006(9) -0.019(10)
C7 0.029(11) 0.081(17) 0.062(14) 0.011(12) 0.009(10) -0.011(11)
C8 0.026(9) 0.063(13) 0.031(9) 0.013(8) -0.005(7) -0.010(8)
C9 0.09(2) 0.054(14) 0.041(12) 0.001(10) 0.012(12) -0.008(13)
C10 0.045(15) 0.055(15) 0.15(3) -0.004(17) 0.053(17) 0.005(12)
C11 0.053(14) 0.042(12) 0.084(18) 0.015(11) 0.013(12) -0.002(10)
C12 0.030(9) 0.038(10) 0.036(9) 0.006(7) 0.004(7) 0.015(7)
C13 0.043(11) 0.029(9) 0.052(11) 0.005(8) 0.008(9) 0.011(8)
C14 0.023(9) 0.050(11) 0.042(10) 0.000(8) -0.005(7) 0.020(8)
C15 0.028(10) 0.041(11) 0.048(11) 0.019(8) 0.011(8) 0.005(8)
C16 0.024(9) 0.036(10) 0.062(13) 0.006(9) 0.000(8) 0.005(7)
C17 0.059(14) 0.022(9) 0.098(19) 0.028(10) 0.032(13) 0.011(9)
C18 0.060(16) 0.070(17) 0.060(15) 0.007(13) 0.003(12) 0.004(13)
C19 0.09(2) 0.11(2) 0.034(12) 0.011(13) 0.020(12) -0.031(18)
C20 0.085(18) 0.064(15) 0.027(10) 0.013(9) 0.018(10) 0.002(13)
C21 0.054(14) 0.079(17) 0.038(11) -0.013(11) -0.015(9) 0.018(12)
C22 0.11(2) 0.083(19) 0.047(13) 0.021(12) 0.002(13) 0.069(18)
C23 0.031(10) 0.067(14) 0.032(9) 0.001(9) -0.011(7) -0.004(9)
C24 0.048(13) 0.050(13) 0.060(14) 0.026(11) -0.016(11) -0.020(10)
C25 0.072(16) 0.060(14) 0.018(9) 0.011(8) 0.001(9) 0.011(12)
C26 0.059(16) 0.087(19) 0.042(12) -0.004(12) -0.011(10) 0.021(14)
C27 0.016(9) 0.057(12) 0.052(11) 0.000(9) -0.009(7) -0.007(8)
C28 0.087(19) 0.033(10) 0.057(13) 0.003(9) -0.049(13) 0.024(11)
C29 0.006(8) 0.045(11) 0.075(14) 0.019(10) -0.006(8) -0.004(7)
C30 0.016(8) 0.048(11) 0.047(10) 0.022(8) -0.009(7) -0.006(7)
C31 0.033(11) 0.084(17) 0.043(11) 0.027(11) -0.013(9) -0.013(11)
C33 0.040(11) 0.076(15) 0.026(9) 0.002(9) 0.007(8) 0.008(10)
C34 0.058(15) 0.042(12) 0.061(14) -0.017(10) -0.014(11) 0.010(10)
C35 0.021(9) 0.085(17) 0.034(10) -0.007(10) -0.003(7) -0.002(9)
C36 0.018(10) 0.065(14) 0.077(15) 0.013(12) 0.022(10) 0.022(9)
C37 0.024(10) 0.058(14) 0.093(18) -0.002(12) 0.027(11) -0.013(9)
C38 0.037(13) 0.10(2) 0.075(17) 0.000(16) -0.002(12) -0.017(14)
Sm3 0.0369(5) 0.0389(5) 0.0406(5) -0.0001(4) 0.0010(4) -0.0086(4)
Sm4 0.0379(5) 0.0395(5) 0.0495(6) -0.0071(4) 0.0092(4) -0.0107(4)
Si5 0.041(3) 0.039(3) 0.076(4) 0.003(3) 0.002(3) -0.003(3)
Si6 0.072(5) 0.086(5) 0.047(4) -0.005(3) -0.013(3) -0.044(4)
Si7 0.056(4) 0.053(3) 0.035(3) 0.003(2) -0.006(2) 0.000(3)
Si8 0.056(4) 0.060(4) 0.037(3) 0.007(3) -0.004(3) -0.018(3)
O7 0.057(10) 0.066(10) 0.033(7) -0.003(7) -0.003(6) -0.016(8)
O8 0.026(7) 0.051(8) 0.046(8) -0.002(6) -0.008(6) -0.005(6)
O9 0.021(7) 0.092(13) 0.089(13) -0.046(11) 0.001(7) -0.001(8)
O11 0.058(11) 0.092(15) 0.069(12) -0.004(10) 0.017(9) -0.012(10)
O12 0.048(9) 0.043(9) 0.075(11) -0.008(7) 0.019(8) -0.017(7)
N3 0.050(11) 0.079(14) 0.036(9) 0.004(9) 0.000(8) -0.010(10)
N4 0.026(8) 0.062(11) 0.050(10) -0.015(8) -0.010(7) -0.015(8)

loop_
_atom_type_symbol
_atom_type_description
_atom_type_scat_dispersion_real
_atom_type_scat_dispersion_imag
_atom_type_scat_source
C C 0.0033 0.0016 'International Tables Vol C Tables 4.2.6.8 and 6.1.1.4'
H H 0.0000 0.0000 'International Tables Vol C Tables 4.2.6.8 and 6.1.1.4'
N N 0.0061 0.0033 'International Tables Vol C Tables 4.2.6.8 and 6.1.1.4'
O O 0.0106 0.0060 'International Tables Vol C Tables 4.2.6.8 and 6.1.1.4'
Si Si 0.0817 0.0704 'International Tables Vol C Tables 4.2.6.8 and 6.1.1.4'
Sm Sm -0.1638 3.4418 'International Tables Vol C Tables 4.2.6.8 and 6.1.1.4'

loop_
_geom_angle_atom_site_label_1
_geom_angle_atom_site_label_2
_geom_angle_atom_site_label_3
_geom_angle
Cnt1 Sm1 O1 117.9
Cnt1 Sm1 O2 104.7
Cnt2 Sm1 O1 106.8
Cnt2 Sm1 O2 119.5
Cnt1 Sm1 Sm2 119.4
Cnt2 Sm1 Sm2 116.0
Cnt1 Sm1 Cnt2 124.5
Cnt3 Sm3 O7 107.4
Cnt3 Sm3 O8 118.9
Cnt4 Sm3 O7 121.9
Cnt4 Sm3 O8 104.5
Cnt3 Sm3 Sm4 117.9
Cnt4 Sm3 Sm4 120.0
Cnt3 Sm3 Cnt4 122.1
O1 Sm1 O2 72.1(4)
O1 Sm1 C16 131.7(5)
O2 Sm1 C16 108.9(5)
O1 Sm1 C15 125.0(5)
O2 Sm1 C15 136.6(5)
C16 Sm1 C15 28.2(6)
O1 Sm1 C5 137.7(5)
O2 Sm1 C5 122.0(5)
C16 Sm1 C5 84.5(6)
C15 Sm1 C5 74.7(5)
O1 Sm1 C4 111.2(5)
O2 Sm1 C4 127.8(5)
C16 Sm1 C4 105.0(5)
C15 Sm1 C4 86.2(5)
C5 Sm1 C4 26.9(6)
O1 Sm1 C12 106.1(5)
O2 Sm1 C12 93.6(5)
C16 Sm1 C12 27.3(6)
C15 Sm1 C12 45.3(5)
C5 Sm1 C12 111.8(6)
C4 Sm1 C12 130.5(5)
O1 Sm1 C13 87.6(5)
O2 Sm1 C13 108.4(5)
C16 Sm1 C13 45.1(6)
C15 Sm1 C13 44.0(6)
C5 Sm1 C13 118.5(6)
C4 Sm1 C13 123.7(5)
C12 Sm1 C13 28.2(5)
O1 Sm1 C2 106.3(6)
O2 Sm1 C2 83.9(5)
C16 Sm1 C2 122.0(6)
C15 Sm1 C2 120.1(6)
C5 Sm1 C2 45.6(6)
C4 Sm1 C2 44.3(5)
C12 Sm1 C2 145.0(6)
C13 Sm1 C2 164.0(6)
O1 Sm1 C3 93.3(5)
O2 Sm1 C3 102.5(5)
C16 Sm1 C3 130.9(6)
C15 Sm1 C3 114.4(5)
C5 Sm1 C3 46.5(6)
C4 Sm1 C3 28.2(5)
C12 Sm1 C3 157.9(5)
C13 Sm1 C3 147.8(6)
C2 Sm1 C3 27.2(6)
O1 Sm1 C1 134.7(5)
O2 Sm1 C1 94.3(5)
C16 Sm1 C1 93.6(5)
C15 Sm1 C1 94.9(6)
C5 Sm1 C1 27.7(5)
C4 Sm1 C1 44.7(5)
C12 Sm1 C1 118.0(5)
C13 Sm1 C1 137.1(5)
C2 Sm1 C1 28.4(6)
C3 Sm1 C1 46.5(5)
O1 Sm1 C14 97.4(5)
O2 Sm1 C14 135.0(5)
C16 Sm1 C14 46.4(6)
C15 Sm1 C14 27.6(6)
C5 Sm1 C14 95.6(6)
C4 Sm1 C14 97.1(6)
C12 Sm1 C14 46.1(5)
C13 Sm1 C14 26.6(6)
C2 Sm1 C14 139.8(6)
C3 Sm1 C14 122.1(6)
C1 Sm1 C14 120.0(6)
O1 Sm1 Sm2 35.6(3)
O2 Sm1 Sm2 36.5(3)
C16 Sm1 Sm2 126.5(4)
C15 Sm1 Sm2 142.0(4)
C5 Sm1 Sm2 143.2(4)
C4 Sm1 Sm2 128.3(4)
C12 Sm1 Sm2 100.9(4)
C13 Sm1 Sm2 98.2(4)
C2 Sm1 Sm2 97.7(4)
C3 Sm1 Sm2 101.1(4)
C1 Sm1 Sm2 120.2(4)
C14 Sm1 Sm2 119.7(4)
O1 Sm2 O2 70.7(4)
O1 Sm2 O3 105.0(4)
O2 Sm2 O3 109.4(5)
O1 Sm2 O4 116.5(6)
O2 Sm2 O4 104.9(5)
O3 Sm2 O4 132.7(5)
O1 Sm2 O6 162.6(4)
O2 Sm2 O6 105.2(5)
O3 Sm2 O6 59.5(4)
O4 Sm2 O6 80.9(5)
O1 Sm2 O5 94.8(4)
O2 Sm2 O5 151.4(5)
O3 Sm2 O5 97.9(5)
O4 Sm2 O5 58.7(5)
O6 Sm2 O5 95.5(5)
O1 Sm2 N2 127.9(5)
O2 Sm2 N2 63.6(5)
O3 Sm2 N2 112.5(5)
O4 Sm2 N2 57.3(5)
O6 Sm2 N2 59.4(5)
O5 Sm2 N2 113.6(5)
O1 Sm2 N1 64.7(5)
O2 Sm2 N1 128.0(4)
O3 Sm2 N1 60.7(5)
O4 Sm2 N1 118.0(5)
O6 Sm2 N1 109.1(5)
O5 Sm2 N1 59.5(4)
N2 Sm2 N1 167.3(5)
O1 Sm2 Sm1 34.8(3)
O2 Sm2 Sm1 36.0(3)
O3 Sm2 Sm1 109.9(3)
O4 Sm2 Sm1 117.0(4)
O6 Sm2 Sm1 138.2(4)
O5 Sm2 Sm1 126.3(4)
N2 Sm2 Sm1 97.0(4)
N1 Sm2 Sm1 95.5(3)
C6 Si1 C8 108.2(10)
C6 Si1 C7 108.2(12)
C8 Si1 C7 107.4(10)
C6 Si1 C1 109.1(9)
C8 Si1 C1 110.3(9)
C7 Si1 C1 113.5(10)
C9 Si2 C3 112.3(11)
C9 Si2 C10 104.1(15)
C3 Si2 C10 112.4(12)
C9 Si2 C11 109.9(12)
C3 Si2 C11 112.4(11)
C10 Si2 C11 105.2(12)
C19 Si3 C18 108.5(14)
C19 Si3 C12 110.7(11)
C18 Si3 C12 111.5(10)
C19 Si3 C17 107.6(14)
C18 Si3 C17 104.1(12)
C12 Si3 C17 114.1(9)
C14 Si4 C20 112.3(10)
C14 Si4 C22 110.7(10)
C20 Si4 C22 106.4(13)
C14 Si4 C21 109.4(11)
C20 Si4 C21 111.1(11)
C22 Si4 C21 106.7(14)
C24 O1 Sm1 127.0(12)
C24 O1 Sm2 122.2(11)
Sm1 O1 Sm2 109.6(4)
C25 O2 Sm1 126.5(13)
C25 O2 Sm2 124.7(13)
Sm1 O2 Sm2 107.5(4)
C29 O3 C28 108.1(15)
C29 O3 Sm2 112.8(11)
C28 O3 Sm2 121.3(14)
C37 O4 C36 114.7(15)
C37 O4 Sm2 122.6(13)
C36 O4 Sm2 119.9(12)
C35 O5 C34 112.6(17)
C35 O5 Sm2 116.2(11)
C34 O5 Sm2 115.3(12)
C31 O6 C30 109.9(14)
C31 O6 Sm2 124.8(13)
C30 O6 Sm2 117.8(9)
C27 N1 C33 112.9(17)
C27 N1 C23 110.1(16)
C33 N1 C23 113.0(17)
C27 N1 Sm2 110.9(11)
C33 N1 Sm2 108.9(11)
C23 N1 Sm2 100.3(10)
C26 N2 C32 111(2)
C26 N2 C38 117(2)
C32 N2 C38 113(2)
C26 N2 Sm2 102.9(12)
C32 N2 Sm2 111.1(17)
C38 N2 Sm2 100.4(14)
C5 C1 C2 105.4(15)
C5 C1 Si1 127.2(16)
C2 C1 Si1 126.8(14)
C5 C1 Sm1 74.3(11)
C2 C1 Sm1 75.5(10)
Si1 C1 Sm1 122.4(7)
C3 C2 C1 110.9(17)
C3 C2 Sm1 76.7(11)
C1 C2 Sm1 76.1(10)
C2 C3 C4 103.3(18)
C2 C3 Si2 128.2(16)
C4 C3 Si2 128.4(16)
C2 C3 Sm1 76.1(11)
C4 C3 Sm1 74.3(11)
Si2 C3 Sm1 116.8(10)
C5 C4 C3 112.5(17)
C5 C4 Sm1 76.3(12)
C3 C4 Sm1 77.5(12)
C4 C5 C1 107.9(17)
C4 C5 Sm1 76.7(13)
C1 C5 Sm1 78.0(11)
C16 C12 C13 106.3(18)
C16 C12 Si3 123.8(16)
C13 C12 Si3 128.8(16)
C16 C12 Sm1 75.4(11)
C13 C12 Sm1 76.7(11)
Si3 C12 Sm1 122.8(8)
C14 C13 C12 111.6(19)
C14 C13 Sm1 78.3(12)
C12 C13 Sm1 75.1(11)
C13 C14 C15 104.6(18)
C13 C14 Si4 129.2(17)
C15 C14 Si4 126.0(16)
C13 C14 Sm1 75.1(11)
C15 C14 Sm1 73.4(10)
Si4 C14 Sm1 120.5(8)
C14 C15 C16 110.3(18)
C14 C15 Sm1 79.0(11)
C16 C15 Sm1 75.4(11)
C12 C16 C15 107.2(19)
C12 C16 Sm1 77.3(11)
C15 C16 Sm1 76.4(12)
N1 C23 C24 114.3(17)
O1 C24 C23 108.8(17)
O2 C25 C26 114(2)
N2 C26 C25 109.9(19)
N1 C27 C28 116.0(18)
C27 C28 O3 105.6(19)
O3 C29 C30 106.3(17)
O6 C30 C29 106.3(14)
O6 C31 C32 104.5(19)
N2 C32 C31 116(2)
C34 C33 N1 112.6(17)
O5 C34 C33 107.1(19)
C36 C35 O5 108(2)
C35 C36 O4 111.6(16)
O4 C37 C38 107.1(18)
N2 C38 C37 114(2)
O7 Sm3 O8 72.4(5)
O7 Sm3 C42 122.3(5)
O8 Sm3 C42 140.8(5)
O7 Sm3 C43 129.3(6)
O8 Sm3 C43 113.7(5)
C42 Sm3 C43 27.5(5)
O7 Sm3 C52 93.7(6)
O8 Sm3 C52 97.9(5)
C42 Sm3 C52 115.4(6)
C43 Sm3 C52 131.7(6)
O7 Sm3 C53 110.5(7)
O8 Sm3 C53 125.5(6)
C42 Sm3 C53 85.8(6)
C43 Sm3 C53 104.8(6)
C52 Sm3 C53 29.6(6)
O7 Sm3 C41 93.7(6)
O8 Sm3 C41 137.0(6)
C42 Sm3 C41 28.6(6)
C43 Sm3 C41 45.9(6)
C52 Sm3 C41 124.0(6)
C53 Sm3 C41 97.5(7)
O7 Sm3 C40 84.9(7)
O8 Sm3 C40 112.8(6)
C42 Sm3 C40 43.7(7)
C43 Sm3 C40 45.3(6)
C52 Sm3 C40 147.0(7)
C53 Sm3 C40 121.7(8)
C41 Sm3 C40 24.2(7)
O7 Sm3 C39 104.1(6)
O8 Sm3 C39 97.5(5)
C42 Sm3 C39 45.6(6)
C43 Sm3 C39 27.7(5)
C52 Sm3 C39 159.3(6)
C53 Sm3 C39 130.8(7)
C41 Sm3 C39 45.5(6)
C40 Sm3 C39 29.4(6)
O7 Sm3 C51 108.5(6)
O8 Sm3 C51 81.3(6)
C42 Sm3 C51 119.8(6)
C43 Sm3 C51 122.2(6)
C52 Sm3 C51 26.8(5)
C53 Sm3 C51 45.1(7)
C41 Sm3 C51 140.9(6)
C40 Sm3 C51 163.4(7)
C39 Sm3 C51 145.3(5)
O7 Sm3 C50 136.3(6)
O8 Sm3 C50 93.2(5)
C42 Sm3 C50 95.2(5)
C43 Sm3 C50 94.4(5)
C52 Sm3 C50 46.5(5)
C53 Sm3 C50 45.7(6)
C41 Sm3 C50 121.6(6)
C40 Sm3 C50 137.6(7)
C39 Sm3 C50 118.8(5)
C51 Sm3 C50 27.8(5)
O7 Sm3 C54 137.3(6)
O8 Sm3 C54 121.5(5)
C42 Sm3 C54 74.6(5)
C43 Sm3 C54 84.8(5)
C52 Sm3 C54 47.1(6)
C53 Sm3 C54 27.1(6)
C41 Sm3 C54 96.6(6)
C40 Sm3 C54 117.8(7)
C39 Sm3 C54 112.5(6)
C51 Sm3 C54 45.6(6)
C50 Sm3 C54 28.5(5)
O7 Sm3 Sm4 36.7(4)
O8 Sm3 Sm4 36.0(4)
C42 Sm3 Sm4 141.4(4)
C43 Sm3 Sm4 126.8(4)
C52 Sm3 Sm4 100.3(4)
C53 Sm3 Sm4 128.3(5)
C41 Sm3 Sm4 117.4(5)
C40 Sm3 Sm4 98.0(5)
C39 Sm3 Sm4 100.3(4)
C51 Sm3 Sm4 98.7(4)
C50 Sm3 Sm4 121.0(4)
C54 Sm3 Sm4 144.1(4)
O8 Sm4 O7 71.0(5)
O8 Sm4 O10 89.8(9)
O7 Sm4 O10 146.2(9)
O8 Sm4 O9 109.4(5)
O7 Sm4 O9 101.0(5)
O10 Sm4 O9 58.6(8)
O8 Sm4 O12 104.9(5)
O7 Sm4 O12 113.4(5)
O10 Sm4 O12 98.1(9)
O9 Sm4 O12 137.6(5)
O8 Sm4 O11 161.0(5)
O7 Sm4 O11 107.0(5)
O10 Sm4 O11 99.9(10)
O9 Sm4 O11 89.5(6)
O12 Sm4 O11 57.9(6)
O8 Sm4 O10B 103.1(7)
O7 Sm4 O10B 156.2(7)
O9 Sm4 O10B 58.3(6)
O12 Sm4 O10B 90.5(7)
O11 Sm4 O10B 86.0(7)
O8 Sm4 N3 129.5(5)
O7 Sm4 N3 64.0(6)
O10 Sm4 N3 115.6(9)
O9 Sm4 N3 60.6(6)
O12 Sm4 N3 112.9(5)
O11 Sm4 N3 60.2(6)
O10B Sm4 N3 108.7(7)
O8 Sm4 N4 63.6(5)
O7 Sm4 N4 128.0(5)
O10 Sm4 N4 58.5(9)
O9 Sm4 N4 116.6(6)
O12 Sm4 N4 59.3(5)
O11 Sm4 N4 107.8(5)
O10B Sm4 N4 62.7(7)
N3 Sm4 N4 166.8(5)
O8 Sm4 Sm3 35.5(3)
O7 Sm4 Sm3 35.7(4)
O10 Sm4 Sm3 118.8(9)
O9 Sm4 Sm3 105.7(3)
O12 Sm4 Sm3 116.7(4)
O11 Sm4 Sm3 141.0(4)
O10B Sm4 Sm3 132.7(6)
N3 Sm4 Sm3 96.0(4)
N4 Sm4 Sm3 97.2(4)
C44 Si5 C39 108.0(13)
C44 Si5 C45 110.7(15)
C39 Si5 C45 109.4(13)
C44 Si5 C46 103.2(13)
C39 Si5 C46 117.5(10)
C45 Si5 C46 107.8(14)
C47 Si6 C41 110.1(15)
C47 Si6 C49 102.8(16)
C41 Si6 C49 114.9(12)
C47 Si6 C48 110.9(17)
C41 Si6 C48 107.6(13)
C49 Si6 C48 110.7(14)
C50 Si7 C57 112.6(10)
C50 Si7 C55 110.5(12)
C57 Si7 C55 107.1(13)
C50 Si7 C56 109.7(10)
C57 Si7 C56 108.3(11)
C55 Si7 C56 108.5(13)
C60 Si8 C58 104.3(18)
C60 Si8 C52 110.7(13)
C58 Si8 C52 113.5(15)
C60 Si8 C59 110.6(15)
C58 Si8 C59 107.0(16)
C52 Si8 C59 110.5(12)
C62 O7 Sm3 126.8(16)
C62 O7 Sm4 123.9(17)
Sm3 O7 Sm4 107.6(5)
C63 O8 Sm3 126.1(13)
C63 O8 Sm4 124.8(12)
Sm3 O8 Sm4 108.5(5)
C67 O9 C66 120(2)
C67 O9 Sm4 120.3(19)
C66 O9 Sm4 117.7(17)
C69 O10 C68 102(3)
C69 O10 Sm4 121(2)
C68 O10 Sm4 114(2)
C68 O10B C69 123(3)
C68 O10B Sm4 119(2)
C69 O10B Sm4 115.2(19)
C73 O11 C72 112(3)
C73 O11 Sm4 125.6(19)
C72 O11 Sm4 118.5(19)
C74 O12 C75 119(4)
C74 O12 Sm4 112(3)
C75 O12 Sm4 121.2(15)
C65B N3 C71 127(3)
C65B N3 C61 97(3)
C71 N3 C61 110(3)
C71 N3 C65 97(3)
C61 N3 C65 131(3)
C65B N3 Sm4 104(2)
C71 N3 Sm4 116.3(19)
C61 N3 Sm4 97(2)
C65 N3 Sm4 107(2)
C76 N4 C70 107(4)
C76 N4 C64 89(3)
C70 N4 C64 135(3)
C76 N4 C64B 141(3)
C70 N4 C64B 82(3)
C76 N4 Sm4 111(2)
C70 N4 Sm4 110(3)
C64 N4 Sm4 102.5(16)
C64B N4 Sm4 100.5(17)
C43 C39 C40 101.6(18)
C43 C39 Si5 127.3(15)
C40 C39 Si5 130.5(17)
C43 C39 Sm3 73.2(11)
C40 C39 Sm3 75.2(13)
Si5 C39 Sm3 121.9(9)
C41 C40 C39 112(2)
C41 C40 Sm3 76.5(17)
C39 C40 Sm3 75.4(13)
C40 C41 C42 108(2)
C40 C41 Si6 128(2)
C42 C41 Si6 122.8(17)
C40 C41 Sm3 79.3(17)
C42 C41 Sm3 72.9(12)
Si6 C41 Sm3 122.8(11)
C43 C42 C41 108.3(18)
C43 C42 Sm3 77.5(11)
C41 C42 Sm3 78.5(12)
C42 C43 C39 109.3(17)
C42 C43 Sm3 75.0(11)
C39 C43 Sm3 79.1(12)
C51 C50 C54 105.8(17)
C51 C50 Si7 128.5(15)
C54 C50 Si7 124.1(15)
C51 C50 Sm3 75.5(11)
C54 C50 Sm3 76.5(11)
Si7 C50 Sm3 124.7(9)
C52 C51 C50 112.3(19)
C52 C51 Sm3 73.6(12)
C50 C51 Sm3 76.6(11)
C51 C52 C53 104.7(19)
C51 C52 Si8 131.6(17)
C53 C52 Si8 122.8(16)
C51 C52 Sm3 79.5(12)
C53 C52 Sm3 75.7(13)
Si8 C52 Sm3 118.6(9)
C54 C53 C52 111(2)
C54 C53 Sm3 80.2(14)
C52 C53 Sm3 74.7(13)
C53 C54 C50 106(2)
C53 C54 Sm3 72.7(14)
C50 C54 Sm3 75.0(11)
C62 C61 N3 131(5)
C61 C62 O7 117(4)
O8 C63 C64 107(2)
O8 C63 C64B 114(2)
N4 C64 C63 106(2)
C66 C65 N3 114(5)
N4 C64B C63 104(2)
N4 C64B C70 47(2)
C63 C64B C70 149(3)
N3 C65B C66 122(4)
C65 C66 O9 112(4)
O9 C66 C65B 110(3)
C68 C67 O9 120(3)
O10B C68 C67 122(3)
C67 C68 O10 110(3)
C70 C69 O10B 124(4)
C70 C69 O10 109(4)
C69 C70 N4 128(5)
C69 C70 C64B 116(5)
N4 C70 C64B 50(2)
C72 C71 N3 121(3)
C71 C72 O11 123(4)
O11 C73 C74 99(3)
O12 C74 C73 139(5)
C76 C75 O12 120(3)
C75 C76 N4 124(4)
C80 O13 C77 103.7
O13 C77 C78 105.4
C79 C78 C77 102.3
C78 C79 C80 103.7
O13 C80 C79 108.2
C84 O14 C81 103.7
O14 C81 C82 105.4
C83 C82 C81 102.3
C82 C83 C84 103.7
O14 C84 C83 108.2

loop_
_geom_bond_atom_site_label_1
_geom_bond_atom_site_label_2
_geom_bond_distance
Sm1 Cnt1 2.688
Sm1 Cnt2 2.706
Sm3 Cnt3 2.681
Sm3 Cnt4 2.703
Sm1 O1 2.385(12)
Sm1 O2 2.430(13)
Sm1 C16 2.90(2)
Sm1 C15 2.911(19)
Sm1 C5 2.91(2)
Sm1 C4 2.92(2)
Sm1 C12 2.921(18)
Sm1 C13 2.94(2)
Sm1 C2 2.954(18)
Sm1 C3 2.96(2)
Sm1 C1 2.962(17)
Sm1 C14 2.982(17)
Sm1 Sm2 3.9414(13)
Sm2 O1 2.438(11)
Sm2 O2 2.457(12)
Sm2 O3 2.662(15)
Sm2 O4 2.702(13)
Sm2 O6 2.790(13)
Sm2 O5 2.793(15)
Sm2 N2 2.828(18)
Sm2 N1 3.031(15)
Si1 C6 1.86(2)
Si1 C8 1.87(2)
Si1 C7 1.87(2)
Si1 C1 1.884(17)
Si2 C9 1.84(3)
Si2 C3 1.85(2)
Si2 C10 1.88(2)
Si2 C11 1.90(2)
Si3 C19 1.81(3)
Si3 C18 1.87(3)
Si3 C12 1.877(19)
Si3 C17 1.921(19)
Si4 C14 1.84(2)
Si4 C20 1.87(3)
Si4 C22 1.87(2)
Si4 C21 1.89(3)
O1 C24 1.46(3)
O2 C25 1.33(2)
O3 C29 1.40(2)
O3 C28 1.54(2)
O4 C37 1.39(3)
O4 C36 1.46(3)
O5 C35 1.41(3)
O5 C34 1.45(3)
O6 C31 1.40(2)
O6 C30 1.45(2)
N1 C27 1.46(3)
N1 C33 1.48(3)
N1 C23 1.48(3)
N2 C26 1.43(3)
N2 C32 1.43(4)
N2 C38 1.45(3)
C1 C5 1.41(3)
C1 C2 1.45(3)
C2 C3 1.39(3)
C3 C4 1.43(3)
C4 C5 1.36(3)
C12 C16 1.37(3)
C12 C13 1.43(3)
C13 C14 1.36(3)
C14 C15 1.41(3)
C15 C16 1.42(3)
C23 C24 1.51(3)
C25 C26 1.56(3)
C27 C28 1.53(3)
C29 C30 1.53(3)
C31 C32 1.53(4)
C33 C34 1.45(3)
C35 C36 1.41(3)
C37 C38 1.46(4)
Sm3 O7 2.410(16)
Sm3 O8 2.411(13)
Sm3 C42 2.868(19)
Sm3 C43 2.900(19)
Sm3 C52 2.91(2)
Sm3 C53 2.92(3)
Sm3 C41 2.94(2)
Sm3 C40 2.97(3)
Sm3 C39 2.97(2)
Sm3 C51 2.98(2)
Sm3 C50 3.00(2)
Sm3 C54 3.02(2)
Sm3 Sm4 3.9355(15)
Sm4 O8 2.438(15)
Sm4 O7 2.466(16)
Sm4 O10 2.71(4)
Sm4 O9 2.73(2)
Sm4 O12 2.741(14)
Sm4 O11 2.787(18)
Sm4 O10B 2.85(3)
Sm4 N3 2.880(19)
Sm4 N4 2.903(16)
Si5 C44 1.84(3)
Si5 C39 1.85(2)
Si5 C45 1.87(3)
Si5 C46 1.87(2)
Si6 C47 1.82(4)
Si6 C41 1.86(2)
Si6 C49 1.87(3)
Si6 C48 1.90(3)
Si7 C50 1.84(2)
Si7 C57 1.85(2)
Si7 C55 1.86(3)
Si7 C56 1.88(3)
Si8 C60 1.69(3)
Si8 C58 1.82(4)
Si8 C52 1.84(2)
Si8 C59 1.93(3)
O7 C62 1.39(3)
O8 C63 1.39(3)
O9 C67 1.38(4)
O9 C66 1.43(3)
O10 C69 1.46(4)
O10 C68 1.56(5)
O10B C68 1.26(4)
O10B C69 1.40(4)
O11 C73 1.32(4)
O11 C72 1.44(4)
O12 C74 1.05(6)
O12 C75 1.35(3)
N3 C65B 1.26(5)
N3 C71 1.44(4)
N3 C61 1.58(6)
N3 C65 1.77(7)
N4 C76 1.45(5)
N4 C70 1.45(6)
N4 C64 1.50(4)
N4 C64B 1.52(4)
C39 C43 1.41(3)
C39 C40 1.51(3)
C40 C41 1.24(3)
C41 C42 1.44(3)
C42 C43 1.37(3)
C50 C51 1.44(3)
C50 C54 1.48(3)
C51 C52 1.37(3)
C52 C53 1.49(3)
C53 C54 1.39(3)
C61 C62 1.15(6)
C63 C64 1.57(4)
C63 C64B 1.60(5)
C65 C66 1.19(6)
C64B C70 1.96(8)
C65B C66 1.60(6)
C67 C68 1.37(4)
C69 C70 1.32(6)
C71 C72 1.31(5)
C73 C74 1.54(6)
C75 C76 1.31(5)
O13 C80 1.4100
O13 C77 1.4149
C77 C78 1.5243
C78 C79 1.5149
C79 C80 1.5172
O14 C84 1.4100
O14 C81 1.4150
C81 C82 1.5243
C82 C83 1.5148
C83 C84 1.5173
